data_7716295
loop_
_publ_author_name
'Gourkhede, Rani'
'Kaur, Bhupinder'
'Kote, Basvaraj S.'
'Balakrishna, Maravanji S.'

_publ_section_title
;
 Arene displacement, C-H activation and acetonitrile insertion reactions
 enabled by coordination of a functionalized iminophosphorane to a
 Ru<sup>II</sup>-<i>p</i>-cymene scaffold.
;
_journal_issue 25
_journal_name_full 'Dalton transactions (Cambridge, England : 2003)'
_journal_page_first 10693
_journal_page_last 10703
_journal_paper_doi 10.1039/d4dt00940a
_journal_volume 53
_journal_year 2024
_chemical_formula_moiety 'C58 H48 Cl N O P2 Ru, 0.9(C H2 Cl2), 1.6(C4 H10 O)'
_chemical_formula_sum 'C65.3 H65.8 Cl2.8 N O2.6 P2 Ru'
_chemical_formula_weight 1168.46
_space_group_crystal_system triclinic
_space_group_IT_number 2
_space_group_name_Hall '-P 1'
_space_group_name_H-M_alt 'P -1'
_atom_sites_solution_hydrogens geom
_atom_sites_solution_primary iterative
_audit_creation_date 2024-05-24
_audit_creation_method
;
Olex2 1.5
(compiled 2024.02.16 svn.r378c4104 for OlexSys, GUI svn.r6928)
;
_audit_update_record
;
2024-05-24 deposited with the CCDC.	2024-05-29 downloaded from the CCDC.
;
_cell_angle_alpha 74.144(2)
_cell_angle_beta 70.026(2)
_cell_angle_gamma 67.700(2)
_cell_formula_units_Z 2
_cell_length_a 13.1607(2)
_cell_length_b 13.4638(3)
_cell_length_c 18.5572(3)
_cell_measurement_reflns_used 50198
_cell_measurement_temperature 150.00(10)
_cell_measurement_theta_max 31.6410
_cell_measurement_theta_min 1.8490
_cell_volume 2820.02(10)
_computing_cell_refinement 'CrysAlisPro 1.171.41.93a (Rigaku OD, 2020)'
_computing_data_collection 'CrysAlisPro 1.171.41.93a (Rigaku OD, 2020)'
_computing_data_reduction 'CrysAlisPro 1.171.41.93a (Rigaku OD, 2020)'
_computing_molecular_graphics 'Olex2 1.5 (Dolomanov et al., 2009)'
_computing_publication_material 'Olex2 1.5 (Dolomanov et al., 2009)'
_computing_structure_refinement 'SHELXL 2018/3 (Sheldrick, 2015)'
_computing_structure_solution 'olex2.solve 1.5 (Bourhis et al., 2015)'
_diffrn_ambient_temperature 150.15
_diffrn_measured_fraction_theta_full 0.999
_diffrn_measured_fraction_theta_max 1.000
_diffrn_measurement_details
;
List of Runs (angles in degrees, time in seconds):

  # Type    Start    End  Width  t~exp~   \w     \q     \k     \f   Frames
#--------------------------------------------------------------------------
  1  \f    -10.27 349.73   0.50    4.00  81.02  -9.84  31.50    --   720
  2  \w    -65.46   0.04   0.50    4.00    --  -19.34  94.56 145.16  131
  3  \w    -60.89   0.11   0.50    4.00    --  -14.77  94.56 -34.84  122
  4  \w   -100.81  15.69   0.50    4.00    --   -9.84 -59.25 -51.92  233
  5  \w    -65.46   0.04   0.50    4.00    --  -19.34  94.56  73.16  131
  6  \f   -349.73  10.27   0.50    4.00   6.61  -9.84 -31.50    --   720
  7  \w    -65.46   0.04   0.50    4.00    --  -19.34  94.56   1.16  131
  8  \w   -100.81  15.69   0.50    4.00    --   -9.84 -59.25 164.08  233
  9  \f   -339.92  20.08   0.50    4.00  15.81  -9.84 -59.25    --   720
;
_diffrn_measurement_device 'abstract diffractometer'
_diffrn_measurement_device_type 'Saxi-CrysAlisPro-abstract goniometer imported SAXI images'
_diffrn_measurement_method '\w and \f scans'
_diffrn_radiation_type MoK\a
_diffrn_radiation_wavelength 0.71073
_diffrn_reflns_av_R_equivalents 0.0632
_diffrn_reflns_av_unetI/netI 0.0298
_diffrn_reflns_Laue_measured_fraction_full 0.999
_diffrn_reflns_Laue_measured_fraction_max 1.000
_diffrn_reflns_limit_h_max 18
_diffrn_reflns_limit_h_min -18
_diffrn_reflns_limit_k_max 18
_diffrn_reflns_limit_k_min -18
_diffrn_reflns_limit_l_max 26
_diffrn_reflns_limit_l_min -26
_diffrn_reflns_number 165754
_diffrn_reflns_point_group_measured_fraction_full 0.999
_diffrn_reflns_point_group_measured_fraction_max 1.000
_diffrn_reflns_theta_full 25.242
_diffrn_reflns_theta_max 30.000
_diffrn_reflns_theta_min 1.821
_exptl_absorpt_coefficient_mu 0.514
_exptl_absorpt_correction_T_max 1.00000
_exptl_absorpt_correction_T_min 0.71572
_exptl_absorpt_correction_type multi-scan
_exptl_absorpt_process_details
;
CrysAlisPro 1.171.41.93a (Rigaku Oxford Diffraction, 2020)
Empirical absorption correction using spherical harmonics,
implemented in SCALE3 ABSPACK scaling algorithm.
;
_exptl_crystal_colour red
_exptl_crystal_colour_primary red
_exptl_crystal_density_diffrn 1.376
_exptl_crystal_description block
_exptl_crystal_F_000 1214
_exptl_crystal_size_max 0.089
_exptl_crystal_size_mid 0.078
_exptl_crystal_size_min 0.045
_refine_diff_density_max 1.547
_refine_diff_density_min -0.997
_refine_diff_density_rms 0.076
_refine_ls_extinction_method none
_refine_ls_goodness_of_fit_ref 1.025
_refine_ls_hydrogen_treatment constr
_refine_ls_matrix_type full
_refine_ls_number_parameters 696
_refine_ls_number_reflns 16437
_refine_ls_number_restraints 80
_refine_ls_restrained_S_all 1.029
_refine_ls_R_factor_all 0.0431
_refine_ls_R_factor_gt 0.0363
_refine_ls_shift/su_max 0.002
_refine_ls_shift/su_mean 0.000
_refine_ls_structure_factor_coef Fsqd
_refine_ls_weighting_details 'w=1/[\s^2^(Fo^2^)+(0.0385P)^2^+2.6962P] where P=(Fo^2^+2Fc^2^)/3'
_refine_ls_weighting_scheme calc
_refine_ls_wR_factor_gt 0.0865
_refine_ls_wR_factor_ref 0.0918
_reflns_Friedel_coverage 0.000
_reflns_number_gt 14557
_reflns_number_total 16437
_reflns_threshold_expression 'I > 2\s(I)'
_cod_data_source_file d4dt00940a2.cif
_cod_data_source_block compound_3
_cod_depositor_comments 'Adding full bibliography for 7716295--7716298.cif.'
_cod_original_cell_volume 2820.02(11)
_cod_original_formula_sum 'C65.30 H65.80 Cl2.80 N O2.60 P2 Ru'
_cod_database_code 7716295
_shelx_shelxl_version_number 2018/3
_shelx_space_group_comment
;
The symmetry employed for this shelxl refinement is uniquely defined
by the following loop, which should always be used as a source of
symmetry information in preference to the above space-group names.
They are only intended as comments.
;
_olex2_refinement_description
;
1. Fixed Uiso
 At 1.2 times of:
  All C(H) groups, All C(H,H) groups
 At 1.5 times of:
  All C(H,H,H) groups
2. Restrained distances
 O5-C1C
 1.41 with sigma of 0.02
 O2-C1F
 1.41 with sigma of 0.02
 O2-C1G
 1.42 with sigma of 0.02
 O5-C1D
 1.42 with sigma of 0.02
 C1B-C1C
 1.48 with sigma of 0.02
 C1A-C1F
 1.48 with sigma of 0.02
 C1D-C1E
 1.5 with sigma of 0.02
 C1G-C1H
 1.5 with sigma of 0.02
 O3-C1J
 1.41 with sigma of 0.02
 O3-C1K
 1.42 with sigma of 0.02
 C1I-C1J
 1.48 with sigma of 0.02
 C1K-C1L
 1.5 with sigma of 0.02
 O5-C1B = O5-C1E
 2.37 with sigma of 0.04
 O2-C1A = O2-C1H
 2.37 with sigma of 0.04
 O3-C1I = O3-C1L
 2.37 with sigma of 0.04
 C1A-C1F \\sim C1G-C1H
 with sigma of 0.02
 C1B-C1C \\sim C1D-C1E
 with sigma of 0.02
 O2-C1F \\sim O2-C1G
 with sigma of 0.02
 O5-C1C \\sim O5-C1D
 with sigma of 0.02
 C1A-O2 \\sim O2-C1H
 with sigma of 0.04
 C1B-O5 \\sim O5-C1E
 with sigma of 0.04
 C1I-C1J \\sim C1K-C1L
 with sigma of 0.02
 O3-C1J \\sim O3-C1K
 with sigma of 0.02
 C1I-O3 \\sim O3-C1L
 with sigma of 0.04
3. Uiso/Uaniso restraints and constraints
O2 \\sim C1A \\sim C1F \\sim C1G \\sim C1H: within 2A with sigma of 0.04 and
sigma for terminal atoms of 0.08 within 2A
O5 \\sim C1B \\sim C1C \\sim C1D \\sim C1E: within 2A with sigma of 0.04 and
sigma for terminal atoms of 0.08 within 2A
C1C \\sim O5 \\sim C1D \\sim C1B \\sim C1E: within 2A with sigma of 0.001 and
sigma for terminal atoms of 0.002 within 2A
O3 \\sim C1I \\sim C1J \\sim C1K \\sim C1L: within 2A with sigma of 0.04 and
sigma for terminal atoms of 0.08 within 2A
O2 \\sim C1F \\sim C1G \\sim C1A \\sim C1H: within 2A with sigma of 0.005 and
sigma for terminal atoms of 0.01 within 2A
C1G \\sim O2 \\sim C1F \\sim C1A \\sim C1H: within 2A with sigma of 0.001 and
sigma for terminal atoms of 0.002 within 2A
: with sigma of 0.005 and sigma for terminal atoms of 0.01
4. Rigid body (RIGU) restrains
 O2, C1A, C1F, C1G, C1H
 with sigma for 1-2 distances of 0.004 and sigma for 1-3 distances of 0.004
 O5, C1B, C1C, C1D, C1E
 with sigma for 1-2 distances of 0.004 and sigma for 1-3 distances of 0.004
 O3, C1I, C1J, C1K, C1L
 with sigma for 1-2 distances of 0.004 and sigma for 1-3 distances of 0.004
5. Others
 Fixed Sof: Cl2(0.9) Cl3(0.9) C59(0.9) H59a(0.9) H59b(0.9) O5(0.1) C1B(0.1)
 H1Ba(0.1) H1Bb(0.1) H1Bc(0.1) C1C(0.1) H1Ca(0.1) H1Cb(0.1) C1D(0.1) H1Da(0.1)
 H1Db(0.1) C1E(0.1) H1Ea(0.1) H1Eb(0.1) H1Ec(0.1) O2(0.5) C1A(0.5) H1Aa(0.5)
 H1Ab(0.5) H1Ac(0.5) C1F(0.5) H1Fa(0.5) H1Fb(0.5) C1G(0.5) H1Ga(0.5) H1Gb(0.5)
 C1H(0.5) H1Ha(0.5) H1Hb(0.5) H1Hc(0.5)
6.a Ternary CH refined with riding coordinates:
 C8(H8), C21(H21), C46(H46)
6.b Secondary CH2 refined with riding coordinates:
 C59(H59a,H59b), C1C(H1Ca,H1Cb), C1D(H1Da,H1Db), C1F(H1Fa,H1Fb), C1G(H1Ga,
 H1Gb), C1J(H1Ja,H1Jb), C1K(H1Ka,H1Kb)
6.c Aromatic/amide H refined with riding coordinates:
 C27(H27), C32(H32), C3(H3), C33(H33), C16(H16), C17(H17), C31(H31), C29(H29),
 C5(H5), C25(H25), C26(H26), C18(H18), C23(H23), C20(H20), C30(H30), C45(H45),
 C35(H35), C14(H14), C24(H24), C10(H10), C44(H44), C48(H48), C19(H19), C36(H36),
  C41(H41), C52(H52), C58(H58), C50(H50), C39(H39), C13(H13), C43(H43),
 C49(H49), C42(H42), C11(H11), C54(H54), C38(H38), C37(H37), C12(H12), C51(H51),
  C57(H57), C56(H56), C55(H55)
6.d Idealised Me refined as rotating group:
 C7(H7a,H7b,H7c), C1B(H1Ba,H1Bb,H1Bc), C1E(H1Ea,H1Eb,H1Ec), C1A(H1Aa,H1Ab,
 H1Ac), C1H(H1Ha,H1Hb,H1Hc), C1I(H1Ia,H1Ib,H1Ic), C1L(H1La,H1Lb,H1Lc)
;
_olex2_submission_special_instructions 'No special instructions were received'
_oxdiff_exptl_absorpt_empirical_details
;
Empirical correction (ABSPACK) includes:
- Absorption correction using spherical harmonics
- Frame scaling
- Detector area scaling
;

loop_
_space_group_symop_operation_xyz
'x, y, z'
'-x, -y, -z'

loop_
_atom_site_label
_atom_site_type_symbol
_atom_site_fract_x
_atom_site_fract_y
_atom_site_fract_z
_atom_site_U_iso_or_equiv
_atom_site_adp_type
_atom_site_occupancy
_atom_site_site_symmetry_order
_atom_site_calc_flag
_atom_site_refinement_flags_posn
_atom_site_refinement_flags_adp
_atom_site_refinement_flags_occupancy
_atom_site_disorder_assembly
_atom_site_disorder_group
Ru1 Ru 0.45665(2) 0.35420(2) 0.15295(2) 0.01541(4) Uani 1 1 d . . . . .
Cl1 Cl 0.27926(3) 0.50569(3) 0.15410(2) 0.02324(8) Uani 1 1 d . . . . .
P1 P 0.47367(4) 0.39190(3) 0.29074(2) 0.01734(8) Uani 1 1 d . . . . .
P2 P 0.38399(4) 0.18976(4) 0.32641(2) 0.01925(8) Uani 1 1 d . . . . .
Cl2 Cl -0.09224(8) 0.53555(8) 0.18036(6) 0.0601(2) Uani 0.9 1 d . . P A 1
Cl3 Cl -0.03504(10) 0.52017(8) 0.32194(5) 0.0630(2) Uani 0.9 1 d . . P A 1
O1 O 0.49139(11) 0.09627(10) 0.31386(7) 0.0248(3) Uani 1 1 d . . . . .
N1 N 0.50420(12) 0.45147(11) 0.20164(8) 0.0177(3) Uani 1 1 d . . . . .
C22 C 0.83729(14) 0.25556(14) 0.07431(10) 0.0203(3) Uani 1 1 d . . . . .
C28 C 0.62984(14) 0.29171(13) 0.09661(9) 0.0174(3) Uani 1 1 d . . . . .
C27 C 0.91854(16) 0.19565(16) 0.11518(11) 0.0271(4) Uani 1 1 d . . . . .
H27 H 0.900384 0.197918 0.168969 0.033 Uiso 1 1 calc R U . . .
C32 C 0.49468(15) 0.18877(14) 0.13417(10) 0.0204(3) Uani 1 1 d . . . . .
H32 H 0.468304 0.130120 0.165630 0.025 Uiso 1 1 calc R U . . .
C3 C 0.65129(16) 0.66052(14) 0.10067(10) 0.0236(3) Uani 1 1 d . . . . .
H3 H 0.637916 0.735699 0.098169 0.028 Uiso 1 1 calc R U . . .
C33 C 0.59202(14) 0.20251(13) 0.14276(9) 0.0193(3) Uani 1 1 d . . . . .
H33 H 0.631338 0.152377 0.179090 0.023 Uiso 1 1 calc R U . . .
C15 C 0.40974(15) 0.79025(14) 0.15166(10) 0.0212(3) Uani 1 1 d . . . . .
C6 C 0.69283(14) 0.43963(13) 0.11028(9) 0.0188(3) Uani 1 1 d . . . . .
C16 C 0.33751(15) 0.79352(15) 0.11043(10) 0.0239(3) Uani 1 1 d . . . . .
H16 H 0.315877 0.731224 0.116824 0.029 Uiso 1 1 calc R U . . .
C1 C 0.58934(14) 0.50120(13) 0.15707(9) 0.0178(3) Uani 1 1 d . . . . .
C17 C 0.29657(17) 0.88705(16) 0.05993(12) 0.0292(4) Uani 1 1 d . . . . .
H17 H 0.247079 0.888332 0.032285 0.035 Uiso 1 1 calc R U . . .
C47 C 0.27559(15) 0.17128(14) 0.29655(10) 0.0217(3) Uani 1 1 d . . . . .
C31 C 0.43746(15) 0.26176(14) 0.07925(10) 0.0223(3) Uani 1 1 d . . . . .
H31 H 0.370232 0.254968 0.075528 0.027 Uiso 1 1 calc R U . . .
C2 C 0.56959(15) 0.61306(14) 0.15246(9) 0.0195(3) Uani 1 1 d . . . . .
C29 C 0.57836(14) 0.35947(14) 0.03546(9) 0.0189(3) Uani 1 1 d . . . . .
H29 H 0.609760 0.412729 -0.000272 0.023 Uiso 1 1 calc R U . . .
C9 C 0.47574(18) 0.70234(14) 0.27419(10) 0.0263(4) Uani 1 1 d . . . . .
C8 C 0.46087(15) 0.68311(14) 0.20139(10) 0.0212(3) Uani 1 1 d . . . . .
H8 H 0.404527 0.642415 0.219617 0.025 Uiso 1 1 calc R U . . .
C5 C 0.77050(15) 0.49105(15) 0.05923(10) 0.0231(3) Uani 1 1 d . . . . .
H5 H 0.838875 0.449391 0.027750 0.028 Uiso 1 1 calc R U . . .
C21 C 0.71826(14) 0.31727(13) 0.11761(9) 0.0185(3) Uani 1 1 d . . . . .
H21 H 0.711191 0.286696 0.173989 0.022 Uiso 1 1 calc R U . . .
C25 C 1.05274(16) 0.12854(17) 0.00021(12) 0.0322(4) Uani 1 1 d . . . . .
H25 H 1.125332 0.083928 -0.024775 0.039 Uiso 1 1 calc R U . . .
C26 C 1.02588(16) 0.13255(18) 0.07843(12) 0.0325(4) Uani 1 1 d . . . . .
H26 H 1.080699 0.092234 0.106977 0.039 Uiso 1 1 calc R U . . .
C46 C 0.39150(14) 0.32185(13) 0.27813(9) 0.0185(3) Uani 1 1 d . . . . .
H46 H 0.311058 0.371489 0.289879 0.022 Uiso 1 1 calc R U . . .
C18 C 0.32799(17) 0.97845(16) 0.04991(12) 0.0302(4) Uani 1 1 d . . . . .
H18 H 0.301651 1.041725 0.014545 0.036 Uiso 1 1 calc R U . . .
C4 C 0.75065(16) 0.60220(15) 0.05304(11) 0.0252(3) Uani 1 1 d . . . . .
C40 C 0.38212(16) 0.47741(14) 0.36368(10) 0.0225(3) Uani 1 1 d . . . . .
C23 C 0.86644(16) 0.25312(17) -0.00494(11) 0.0277(4) Uani 1 1 d . . . . .
H23 H 0.812673 0.295092 -0.034041 0.033 Uiso 1 1 calc R U . . .
C20 C 0.43786(18) 0.88389(16) 0.14285(12) 0.0298(4) Uani 1 1 d . . . . .
H20 H 0.484690 0.884042 0.172030 0.036 Uiso 1 1 calc R U . . .
C30 C 0.48151(15) 0.34605(14) 0.02922(9) 0.0205(3) Uani 1 1 d . . . . .
H30 H 0.444403 0.393804 -0.008941 0.025 Uiso 1 1 calc R U . . .
C34 C 0.60063(15) 0.31530(14) 0.32414(9) 0.0207(3) Uani 1 1 d . . . . .
C53 C 0.32301(17) 0.19778(16) 0.42920(10) 0.0257(4) Uani 1 1 d . . . . .
C45 C 0.27375(17) 0.54336(15) 0.35487(11) 0.0270(4) Uani 1 1 d . . . . .
H45 H 0.255121 0.551177 0.308039 0.032 Uiso 1 1 calc R U . . .
C35 C 0.67346(17) 0.37448(16) 0.31411(11) 0.0285(4) Uani 1 1 d . . . . .
H35 H 0.653661 0.449475 0.292037 0.034 Uiso 1 1 calc R U . . .
C14 C 0.3787(2) 0.75184(16) 0.32896(12) 0.0349(4) Uani 1 1 d . . . . .
H14 H 0.305797 0.771418 0.320513 0.042 Uiso 1 1 calc R U . . .
C24 C 0.97352(17) 0.18975(19) -0.04163(12) 0.0331(4) Uani 1 1 d . . . . .
H24 H 0.992565 0.188347 -0.095627 0.040 Uiso 1 1 calc R U . . .
C10 C 0.5817(2) 0.67398(17) 0.28798(12) 0.0324(4) Uani 1 1 d . . . . .
H10 H 0.648938 0.640371 0.251414 0.039 Uiso 1 1 calc R U . . .
C44 C 0.1936(2) 0.59727(18) 0.41476(12) 0.0357(4) Uani 1 1 d . . . . .
H44 H 0.119689 0.640623 0.409233 0.043 Uiso 1 1 calc R U . . .
C48 C 0.18976(18) 0.25533(17) 0.26869(14) 0.0352(4) Uani 1 1 d . . . . .
H48 H 0.186249 0.328784 0.262931 0.042 Uiso 1 1 calc R U . . .
C19 C 0.39798(19) 0.97672(16) 0.09183(12) 0.0324(4) Uani 1 1 d . . . . .
H19 H 0.418836 1.039414 0.085655 0.039 Uiso 1 1 calc R U . . .
C36 C 0.77438(18) 0.32418(19) 0.33622(12) 0.0337(4) Uani 1 1 d . . . . .
H36 H 0.823699 0.364606 0.328786 0.040 Uiso 1 1 calc R U . . .
C41 C 0.40948(18) 0.46920(16) 0.43192(10) 0.0282(4) Uani 1 1 d . . . . .
H41 H 0.482961 0.425423 0.438137 0.034 Uiso 1 1 calc R U . . .
C52 C 0.28103(19) 0.06443(18) 0.30256(15) 0.0395(5) Uani 1 1 d . . . . .
H52 H 0.340554 0.006225 0.320086 0.047 Uiso 1 1 calc R U . . .
C58 C 0.2332(2) 0.28763(18) 0.45533(12) 0.0362(5) Uani 1 1 d . . . . .
H58 H 0.200636 0.345733 0.419087 0.043 Uiso 1 1 calc R U . . .
C50 C 0.11323(19) 0.1259(2) 0.25724(14) 0.0391(5) Uani 1 1 d . . . . .
H50 H 0.056880 0.110391 0.245057 0.047 Uiso 1 1 calc R U . . .
C39 C 0.63068(18) 0.20595(17) 0.35656(13) 0.0326(4) Uani 1 1 d . . . . .
H39 H 0.582575 0.164588 0.363238 0.039 Uiso 1 1 calc R U . . .
C13 C 0.3868(3) 0.77304(19) 0.39575(13) 0.0455(6) Uani 1 1 d . . . . .
H13 H 0.319878 0.806972 0.432402 0.055 Uiso 1 1 calc R U . . .
C43 C 0.2215(2) 0.58791(19) 0.48275(12) 0.0401(5) Uani 1 1 d . . . . .
H43 H 0.166466 0.624669 0.523632 0.048 Uiso 1 1 calc R U . . .
C7 C 0.83545(19) 0.65615(18) -0.00446(14) 0.0376(5) Uani 1 1 d . . . . .
H7A H 0.799213 0.735264 -0.012186 0.056 Uiso 1 1 calc R U . . .
H7B H 0.860822 0.630338 -0.054181 0.056 Uiso 1 1 calc R U . . .
H7C H 0.901243 0.637781 0.015764 0.056 Uiso 1 1 calc R U . . .
C49 C 0.1087(2) 0.23192(19) 0.24917(15) 0.0402(5) Uani 1 1 d . . . . .
H49 H 0.050170 0.289588 0.230215 0.048 Uiso 1 1 calc R U . . .
C42 C 0.3290(2) 0.52519(18) 0.49084(11) 0.0364(5) Uani 1 1 d . . . . .
H42 H 0.348200 0.520218 0.536903 0.044 Uiso 1 1 calc R U . . .
C11 C 0.5894(3) 0.6948(2) 0.35549(14) 0.0439(6) Uani 1 1 d . . . . .
H11 H 0.661871 0.674429 0.364707 0.053 Uiso 1 1 calc R U . . .
C54 C 0.36894(19) 0.11223(19) 0.48298(11) 0.0333(4) Uani 1 1 d . . . . .
H54 H 0.429347 0.050137 0.465615 0.040 Uiso 1 1 calc R U . . .
C38 C 0.7316(2) 0.15676(19) 0.37936(16) 0.0424(5) Uani 1 1 d . . . . .
H38 H 0.751312 0.082085 0.402251 0.051 Uiso 1 1 calc R U . . .
C37 C 0.80306(18) 0.21546(19) 0.36899(14) 0.0373(5) Uani 1 1 d . . . . .
H37 H 0.871879 0.181122 0.384381 0.045 Uiso 1 1 calc R U . . .
C12 C 0.4927(3) 0.7446(2) 0.40876(13) 0.0494(7) Uani 1 1 d . . . . .
H12 H 0.498627 0.759347 0.454133 0.059 Uiso 1 1 calc R U . . .
C51 C 0.1996(2) 0.0423(2) 0.28300(19) 0.0522(7) Uani 1 1 d . . . . .
H51 H 0.203604 -0.031041 0.287475 0.063 Uiso 1 1 calc R U . . .
C57 C 0.1909(2) 0.2924(2) 0.53449(13) 0.0456(6) Uani 1 1 d . . . . .
H57 H 0.130020 0.353888 0.552263 0.055 Uiso 1 1 calc R U . . .
C56 C 0.2380(2) 0.2071(2) 0.58743(12) 0.0462(6) Uani 1 1 d . . . . .
H56 H 0.208981 0.210458 0.641438 0.055 Uiso 1 1 calc R U . . .
C55 C 0.3264(2) 0.1176(2) 0.56219(12) 0.0446(6) Uani 1 1 d . . . . .
H55 H 0.358393 0.059570 0.598703 0.053 Uiso 1 1 calc R U . . .
C59 C -0.0217(2) 0.5817(2) 0.22332(16) 0.0415(6) Uani 0.9 1 d . . P A 1
H59A H -0.054572 0.661715 0.219859 0.050 Uiso 0.9 1 calc R U P A 1
H59B H 0.059969 0.564184 0.194638 0.050 Uiso 0.9 1 calc R U P A 1
O5 O -0.075(2) 0.508(2) 0.2784(12) 0.080(4) Uiso 0.1 1 d D U P B 2
C1B C -0.012(3) 0.522(3) 0.1445(17) 0.079(5) Uiso 0.1 1 d D U P B 2
H1BA H 0.059185 0.512266 0.154998 0.119 Uiso 0.1 1 calc R U P B 2
H1BB H -0.019499 0.574017 0.096553 0.119 Uiso 0.1 1 calc R U P B 2
H1BC H -0.012433 0.451692 0.138600 0.119 Uiso 0.1 1 calc R U P B 2
C1C C -0.110(3) 0.564(3) 0.2106(16) 0.080(5) Uiso 0.1 1 d D U P B 2
H1CA H -0.128538 0.643019 0.206334 0.096 Uiso 0.1 1 calc R U P B 2
H1CB H -0.178746 0.548754 0.211161 0.096 Uiso 0.1 1 calc R U P B 2
C1D C -0.008(5) 0.544(4) 0.306(2) 0.080(5) Uiso 0.1 1 d D U P B 2
H1DA H -0.045988 0.621173 0.313552 0.096 Uiso 0.1 1 calc R U P B 2
H1DB H 0.068595 0.535786 0.270358 0.096 Uiso 0.1 1 calc R U P B 2
C1E C -0.002(3) 0.470(3) 0.3830(18) 0.081(5) Uiso 0.1 1 d D U P B 2
H1EA H 0.034541 0.494277 0.409752 0.121 Uiso 0.1 1 calc R U P B 2
H1EB H 0.041600 0.395621 0.373942 0.121 Uiso 0.1 1 calc R U P B 2
H1EC H -0.079764 0.473145 0.415108 0.121 Uiso 0.1 1 calc R U P B 2
O2 O 0.9505(5) 0.0278(5) 0.4984(4) 0.0978(12) Uiso 0.5 1 d D U P C -1
C1A C 0.9843(8) -0.1255(7) 0.4522(5) 0.0865(17) Uiso 0.5 1 d D U P C -1
H1AA H 0.966763 -0.079804 0.404173 0.130 Uiso 0.5 1 calc R U P C -1
H1AB H 0.958895 -0.189261 0.464108 0.130 Uiso 0.5 1 calc R U P C -1
H1AC H 1.066652 -0.149428 0.445648 0.130 Uiso 0.5 1 calc R U P C -1
C1F C 0.9255(8) -0.0632(7) 0.5159(5) 0.0914(13) Uiso 0.5 1 d D U P C -1
H1FA H 0.842139 -0.046073 0.526509 0.110 Uiso 0.5 1 calc R U P C -1
H1FB H 0.948153 -0.107161 0.563486 0.110 Uiso 0.5 1 calc R U P C -1
C1G C 1.0014(9) 0.0544(8) 0.5336(6) 0.0999(14) Uiso 0.5 1 d D U P C -1
H1GA H 1.071561 -0.007216 0.537854 0.120 Uiso 0.5 1 calc R U P C -1
H1GB H 0.952054 0.060563 0.587151 0.120 Uiso 0.5 1 calc R U P C -1
C1H C 1.0340(8) 0.1516(7) 0.5037(6) 0.0882(18) Uiso 0.5 1 d D U P C -1
H1HA H 1.051750 0.165384 0.446824 0.132 Uiso 0.5 1 calc R U P C -1
H1HB H 1.101414 0.142137 0.519512 0.132 Uiso 0.5 1 calc R U P C -1
H1HC H 0.971153 0.213436 0.524401 0.132 Uiso 0.5 1 calc R U P C -1
O3 O 0.88757(12) -0.14298(12) 0.22527(8) 0.0314(3) Uani 1 1 d D U . . .
C1I C 1.0615(2) -0.2025(3) 0.26003(18) 0.0562(7) Uani 1 1 d D U . . .
H1IA H 1.099213 -0.247089 0.218685 0.084 Uiso 1 1 calc R U . . .
H1IB H 1.029674 -0.245957 0.308185 0.084 Uiso 1 1 calc R U . . .
H1IC H 1.117070 -0.177791 0.268385 0.084 Uiso 1 1 calc R U . . .
C1J C 0.9674(2) -0.1057(2) 0.23682(17) 0.0491(6) Uani 1 1 d D U . . .
H1JA H 0.929361 -0.059786 0.278075 0.059 Uiso 1 1 calc R U . . .
H1JB H 0.998884 -0.061222 0.188277 0.059 Uiso 1 1 calc R U . . .
C1K C 0.7950(2) -0.05561(18) 0.20233(13) 0.0370(5) Uani 1 1 d D U . . .
H1KA H 0.824148 -0.011423 0.152766 0.044 Uiso 1 1 calc R U . . .
H1KB H 0.754739 -0.007931 0.242426 0.044 Uiso 1 1 calc R U . . .
C1L C 0.7147(2) -0.1024(2) 0.19252(16) 0.0450(5) Uani 1 1 d D U . . .
H1LA H 0.756780 -0.155109 0.156674 0.068 Uiso 1 1 calc R U . . .
H1LB H 0.655225 -0.043802 0.171403 0.068 Uiso 1 1 calc R U . . .
H1LC H 0.679491 -0.138967 0.243075 0.068 Uiso 1 1 calc R U . . .

loop_
_atom_site_aniso_label
_atom_site_aniso_U_11
_atom_site_aniso_U_22
_atom_site_aniso_U_33
_atom_site_aniso_U_23
_atom_site_aniso_U_13
_atom_site_aniso_U_12
Ru1 0.01883(6) 0.01599(6) 0.01394(6) -0.00252(4) -0.00603(4) -0.00673(5)
Cl1 0.02154(18) 0.02345(19) 0.02206(18) -0.00216(15) -0.00768(15) -0.00372(15)
P1 0.0231(2) 0.01743(19) 0.01385(17) -0.00208(14) -0.00700(15) -0.00744(15)
P2 0.0243(2) 0.0192(2) 0.01622(18) -0.00050(15) -0.00694(15) -0.00928(16)
Cl2 0.0541(5) 0.0740(6) 0.0615(5) -0.0060(4) -0.0266(4) -0.0241(4)
Cl3 0.0899(7) 0.0561(5) 0.0409(4) -0.0165(3) -0.0122(4) -0.0199(4)
O1 0.0288(6) 0.0202(6) 0.0263(6) -0.0016(5) -0.0116(5) -0.0066(5)
N1 0.0235(7) 0.0184(6) 0.0145(6) -0.0038(5) -0.0062(5) -0.0086(5)
C22 0.0194(7) 0.0212(8) 0.0220(8) -0.0042(6) -0.0053(6) -0.0079(6)
C28 0.0194(7) 0.0172(7) 0.0161(7) -0.0039(5) -0.0040(6) -0.0062(6)
C27 0.0236(8) 0.0326(10) 0.0224(8) -0.0024(7) -0.0080(7) -0.0059(7)
C32 0.0263(8) 0.0191(8) 0.0199(7) -0.0060(6) -0.0052(6) -0.0105(6)
C3 0.0307(9) 0.0208(8) 0.0259(8) -0.0013(6) -0.0122(7) -0.0129(7)
C33 0.0237(8) 0.0143(7) 0.0195(7) -0.0052(6) -0.0065(6) -0.0036(6)
C15 0.0253(8) 0.0194(8) 0.0208(7) -0.0059(6) -0.0072(6) -0.0064(6)
C6 0.0223(7) 0.0198(7) 0.0176(7) -0.0023(6) -0.0085(6) -0.0080(6)
C16 0.0258(8) 0.0232(8) 0.0254(8) -0.0073(7) -0.0074(7) -0.0081(7)
C1 0.0235(7) 0.0192(7) 0.0158(7) -0.0018(6) -0.0092(6) -0.0094(6)
C17 0.0289(9) 0.0291(9) 0.0323(9) -0.0067(8) -0.0153(8) -0.0044(7)
C47 0.0253(8) 0.0240(8) 0.0184(7) -0.0020(6) -0.0051(6) -0.0123(7)
C31 0.0275(8) 0.0241(8) 0.0224(8) -0.0068(6) -0.0095(6) -0.0112(7)
C2 0.0250(8) 0.0190(8) 0.0192(7) -0.0027(6) -0.0104(6) -0.0083(6)
C29 0.0230(8) 0.0200(8) 0.0155(7) -0.0049(6) -0.0043(6) -0.0080(6)
C9 0.0443(11) 0.0176(8) 0.0221(8) -0.0015(6) -0.0151(8) -0.0112(7)
C8 0.0290(8) 0.0179(7) 0.0200(7) -0.0038(6) -0.0093(6) -0.0082(6)
C5 0.0224(8) 0.0258(9) 0.0235(8) -0.0037(6) -0.0066(6) -0.0103(7)
C21 0.0205(7) 0.0197(7) 0.0173(7) -0.0030(6) -0.0065(6) -0.0072(6)
C25 0.0221(9) 0.0340(10) 0.0343(10) -0.0102(8) -0.0015(7) -0.0044(8)
C26 0.0222(8) 0.0358(11) 0.0319(10) 0.0007(8) -0.0093(7) -0.0036(8)
C46 0.0226(7) 0.0191(7) 0.0151(7) -0.0020(6) -0.0056(6) -0.0079(6)
C18 0.0324(10) 0.0239(9) 0.0311(9) -0.0007(7) -0.0126(8) -0.0045(7)
C4 0.0290(9) 0.0263(9) 0.0264(8) 0.0004(7) -0.0105(7) -0.0157(7)
C40 0.0310(9) 0.0214(8) 0.0163(7) -0.0046(6) -0.0059(6) -0.0091(7)
C23 0.0236(8) 0.0366(10) 0.0224(8) -0.0081(7) -0.0072(7) -0.0060(7)
C20 0.0404(10) 0.0217(8) 0.0356(10) -0.0029(7) -0.0203(8) -0.0111(8)
C30 0.0272(8) 0.0229(8) 0.0155(7) -0.0053(6) -0.0082(6) -0.0088(7)
C34 0.0240(8) 0.0239(8) 0.0173(7) -0.0032(6) -0.0083(6) -0.0083(6)
C53 0.0339(9) 0.0311(9) 0.0177(7) -0.0001(7) -0.0061(7) -0.0196(8)
C45 0.0345(10) 0.0240(9) 0.0217(8) -0.0061(7) -0.0096(7) -0.0049(7)
C35 0.0364(10) 0.0299(9) 0.0275(9) 0.0000(7) -0.0156(8) -0.0164(8)
C14 0.0539(13) 0.0234(9) 0.0267(9) -0.0063(7) -0.0140(9) -0.0071(9)
C24 0.0261(9) 0.0442(12) 0.0273(9) -0.0147(8) -0.0045(7) -0.0056(8)
C10 0.0495(12) 0.0282(10) 0.0295(9) -0.0013(7) -0.0189(9) -0.0182(9)
C44 0.0389(11) 0.0310(10) 0.0298(10) -0.0101(8) -0.0088(8) 0.0002(8)
C48 0.0358(10) 0.0264(10) 0.0504(12) 0.0012(9) -0.0222(9) -0.0130(8)
C19 0.0412(11) 0.0219(9) 0.0384(11) -0.0007(8) -0.0167(9) -0.0121(8)
C36 0.0344(10) 0.0448(12) 0.0327(10) -0.0047(9) -0.0139(8) -0.0209(9)
C41 0.0375(10) 0.0280(9) 0.0209(8) -0.0050(7) -0.0110(7) -0.0089(8)
C52 0.0368(11) 0.0251(10) 0.0653(15) -0.0064(10) -0.0240(11) -0.0105(8)
C58 0.0486(12) 0.0338(11) 0.0218(9) -0.0038(8) -0.0001(8) -0.0171(9)
C50 0.0354(11) 0.0476(13) 0.0476(12) -0.0138(10) -0.0149(9) -0.0199(10)
C39 0.0326(10) 0.0285(10) 0.0424(11) 0.0035(8) -0.0211(9) -0.0126(8)
C13 0.0793(18) 0.0309(11) 0.0263(10) -0.0096(8) -0.0143(11) -0.0139(11)
C43 0.0528(13) 0.0353(11) 0.0242(9) -0.0136(8) -0.0055(9) -0.0037(10)
C7 0.0366(11) 0.0344(11) 0.0424(12) 0.0005(9) -0.0040(9) -0.0225(9)
C49 0.0358(11) 0.0386(12) 0.0540(14) 0.0002(10) -0.0257(10) -0.0134(9)
C42 0.0534(13) 0.0345(11) 0.0212(9) -0.0095(8) -0.0131(9) -0.0078(10)
C11 0.0735(17) 0.0406(12) 0.0376(11) 0.0034(9) -0.0332(12) -0.0301(12)
C54 0.0396(11) 0.0424(12) 0.0231(9) 0.0050(8) -0.0126(8) -0.0220(9)
C38 0.0393(12) 0.0303(11) 0.0626(15) 0.0043(10) -0.0318(11) -0.0085(9)
C37 0.0301(10) 0.0427(12) 0.0441(12) -0.0053(9) -0.0213(9) -0.0080(9)
C12 0.098(2) 0.0379(12) 0.0291(10) -0.0025(9) -0.0286(12) -0.0308(14)
C51 0.0475(14) 0.0316(12) 0.095(2) -0.0181(13) -0.0332(14) -0.0139(10)
C57 0.0586(15) 0.0534(15) 0.0273(10) -0.0147(10) 0.0059(10) -0.0303(12)
C56 0.0603(15) 0.0763(18) 0.0174(9) -0.0066(10) -0.0015(9) -0.0469(14)
C55 0.0560(14) 0.0675(17) 0.0207(9) 0.0088(10) -0.0148(9) -0.0379(13)
C59 0.0306(12) 0.0428(14) 0.0472(14) -0.0060(11) -0.0085(10) -0.0103(10)
O3 0.0330(7) 0.0309(7) 0.0269(7) -0.0020(5) -0.0077(6) -0.0087(6)
C1I 0.0457(14) 0.0699(19) 0.0569(16) 0.0014(14) -0.0246(13) -0.0211(13)
C1J 0.0560(15) 0.0489(14) 0.0539(15) -0.0044(12) -0.0246(12) -0.0228(12)
C1K 0.0427(12) 0.0302(10) 0.0351(11) -0.0041(8) -0.0144(9) -0.0058(9)
C1L 0.0403(12) 0.0415(13) 0.0518(14) -0.0003(11) -0.0165(11) -0.0128(10)

loop_
_atom_type_symbol
_atom_type_description
_atom_type_scat_dispersion_real
_atom_type_scat_dispersion_imag
_atom_type_scat_source
C C 0.0033 0.0016 'International Tables Vol C Tables 4.2.6.8 and 6.1.1.4'
H H 0.0000 0.0000 'International Tables Vol C Tables 4.2.6.8 and 6.1.1.4'
Cl Cl 0.1484 0.1585 'International Tables Vol C Tables 4.2.6.8 and 6.1.1.4'
N N 0.0061 0.0033 'International Tables Vol C Tables 4.2.6.8 and 6.1.1.4'
O O 0.0106 0.0060 'International Tables Vol C Tables 4.2.6.8 and 6.1.1.4'
P P 0.1023 0.0942 'International Tables Vol C Tables 4.2.6.8 and 6.1.1.4'
Ru Ru -1.2594 0.8363 'International Tables Vol C Tables 4.2.6.8 and 6.1.1.4'

loop_
_geom_angle_atom_site_label_1
_geom_angle_atom_site_label_2
_geom_angle_atom_site_label_3
_geom_angle
_geom_angle_site_symmetry_1
_geom_angle_site_symmetry_3
_geom_angle_publ_flag
N1 Ru1 Cl1 86.18(4) . . y
N1 Ru1 C32 144.08(6) . . y
N1 Ru1 C33 107.66(6) . . y
N1 Ru1 C31 167.14(6) . . y
N1 Ru1 C29 99.64(5) . . y
N1 Ru1 C46 72.18(6) . . y
N1 Ru1 C30 130.69(6) . . y
C28 Ru1 Cl1 146.72(4) . . y
C28 Ru1 N1 87.31(6) . . y
C28 Ru1 C32 70.13(6) . . y
C28 Ru1 C33 39.18(6) . . y
C28 Ru1 C31 82.55(6) . . y
C28 Ru1 C29 38.77(6) . . y
C28 Ru1 C46 122.12(6) . . y
C28 Ru1 C30 68.79(6) . . y
C32 Ru1 Cl1 127.82(5) . . y
C32 Ru1 C31 37.37(6) . . y
C32 Ru1 C29 80.30(6) . . y
C32 Ru1 C30 67.29(6) . . y
C33 Ru1 Cl1 166.10(5) . . y
C33 Ru1 C32 38.43(6) . . y
C33 Ru1 C31 68.78(6) . . y
C33 Ru1 C29 68.98(6) . . y
C33 Ru1 C46 96.32(6) . . y
C33 Ru1 C30 80.61(6) . . y
C31 Ru1 Cl1 97.99(5) . . y
C31 Ru1 C29 67.50(6) . . y
C31 Ru1 C30 37.51(6) . . y
C29 Ru1 Cl1 110.77(5) . . y
C29 Ru1 C30 36.60(6) . . y
C46 Ru1 Cl1 86.56(5) . . y
C46 Ru1 C32 96.05(6) . . y
C46 Ru1 C31 120.06(6) . . y
C46 Ru1 C29 160.67(6) . . y
C46 Ru1 C30 156.89(6) . . y
C30 Ru1 Cl1 91.40(5) . . y
N1 P1 C46 96.45(7) . . ?
N1 P1 C40 117.38(8) . . ?
N1 P1 C34 111.78(8) . . ?
C46 P1 C40 107.38(8) . . ?
C46 P1 C34 119.85(8) . . ?
C34 P1 C40 104.59(8) . . ?
O1 P2 C47 111.12(8) . . ?
O1 P2 C46 117.56(8) . . ?
O1 P2 C53 110.58(8) . . ?
C47 P2 C53 104.88(8) . . ?
C46 P2 C47 105.24(8) . . ?
C46 P2 C53 106.58(8) . . ?
P1 N1 Ru1 97.08(6) . . ?
C1 N1 Ru1 121.40(10) . . ?
C1 N1 P1 133.10(11) . . ?
C27 C22 C21 119.38(15) . . ?
C27 C22 C23 118.67(16) . . ?
C23 C22 C21 121.89(15) . . ?
C33 C28 Ru1 72.26(9) . . ?
C33 C28 C29 119.68(14) . . ?
C33 C28 C21 118.35(14) . . ?
C29 C28 Ru1 75.37(9) . . ?
C29 C28 C21 121.81(14) . . ?
C21 C28 Ru1 119.75(11) . . ?
C22 C27 H27 119.5 . . ?
C26 C27 C22 120.91(17) . . ?
C26 C27 H27 119.5 . . ?
Ru1 C32 H32 131.8 . . ?
C33 C32 Ru1 69.11(9) . . ?
C33 C32 H32 119.8 . . ?
C31 C32 Ru1 72.16(10) . . ?
C31 C32 H32 119.8 . . ?
C31 C32 C33 120.35(15) . . ?
C2 C3 H3 118.7 . . ?
C4 C3 H3 118.7 . . ?
C4 C3 C2 122.66(16) . . ?
Ru1 C33 H33 131.5 . . ?
C28 C33 Ru1 68.56(9) . . ?
C28 C33 C32 119.62(15) . . ?
C28 C33 H33 120.2 . . ?
C32 C33 Ru1 72.46(10) . . ?
C32 C33 H33 120.2 . . ?
C16 C15 C8 119.22(15) . . ?
C16 C15 C20 118.52(17) . . ?
C20 C15 C8 122.17(16) . . ?
C1 C6 C21 119.50(14) . . ?
C5 C6 C1 119.76(15) . . ?
C5 C6 C21 120.73(15) . . ?
C15 C16 H16 119.6 . . ?
C15 C16 C17 120.79(17) . . ?
C17 C16 H16 119.6 . . ?
N1 C1 C6 119.43(14) . . ?
C2 C1 N1 121.46(15) . . ?
C2 C1 C6 118.85(15) . . ?
C16 C17 H17 120.0 . . ?
C18 C17 C16 120.09(18) . . ?
C18 C17 H17 120.0 . . ?
C48 C47 P2 124.82(14) . . ?
C52 C47 P2 116.12(15) . . ?
C52 C47 C48 119.05(17) . . ?
Ru1 C31 H31 129.5 . . ?
C32 C31 Ru1 70.48(9) . . ?
C32 C31 H31 120.3 . . ?
C32 C31 C30 119.39(15) . . ?
C30 C31 Ru1 72.10(9) . . ?
C30 C31 H31 120.3 . . ?
C3 C2 C1 119.02(16) . . ?
C3 C2 C8 119.65(15) . . ?
C1 C2 C8 121.32(15) . . ?
Ru1 C29 H29 135.1 . . ?
C28 C29 Ru1 65.85(9) . . ?
C28 C29 H29 120.4 . . ?
C30 C29 Ru1 72.12(9) . . ?
C30 C29 C28 119.24(15) . . ?
C30 C29 H29 120.4 . . ?
C14 C9 C8 118.42(18) . . ?
C10 C9 C8 123.16(18) . . ?
C10 C9 C14 118.41(18) . . ?
C15 C8 H8 106.8 . . ?
C2 C8 C15 110.69(14) . . ?
C2 C8 C9 113.61(15) . . ?
C2 C8 H8 106.8 . . ?
C9 C8 C15 111.77(14) . . ?
C9 C8 H8 106.8 . . ?
C6 C5 H5 119.1 . . ?
C6 C5 C4 121.81(17) . . ?
C4 C5 H5 119.1 . . ?
C22 C21 C28 109.92(13) . . ?
C22 C21 C6 115.81(13) . . ?
C22 C21 H21 106.1 . . ?
C28 C21 C6 112.05(13) . . ?
C28 C21 H21 106.1 . . ?
C6 C21 H21 106.1 . . ?
C26 C25 H25 120.1 . . ?
C26 C25 C24 119.84(18) . . ?
C24 C25 H25 120.1 . . ?
C27 C26 H26 120.1 . . ?
C25 C26 C27 119.86(18) . . ?
C25 C26 H26 120.1 . . ?
Ru1 C46 H46 105.4 . . ?
P1 C46 Ru1 91.19(7) . . ?
P1 C46 H46 105.4 . . ?
P2 C46 Ru1 120.50(8) . . ?
P2 C46 P1 126.69(10) . . ?
P2 C46 H46 105.4 . . ?
C17 C18 H18 120.2 . . ?
C19 C18 C17 119.55(18) . . ?
C19 C18 H18 120.2 . . ?
C3 C4 C5 117.86(16) . . ?
C3 C4 C7 121.66(17) . . ?
C5 C4 C7 120.48(18) . . ?
C45 C40 P1 117.49(13) . . ?
C41 C40 P1 122.54(15) . . ?
C41 C40 C45 119.42(16) . . ?
C22 C23 H23 119.8 . . ?
C24 C23 C22 120.43(18) . . ?
C24 C23 H23 119.8 . . ?
C15 C20 H20 119.7 . . ?
C19 C20 C15 120.60(18) . . ?
C19 C20 H20 119.7 . . ?
Ru1 C30 H30 131.9 . . ?
C31 C30 Ru1 70.39(9) . . ?
C31 C30 H30 119.4 . . ?
C29 C30 Ru1 71.28(9) . . ?
C29 C30 C31 121.14(16) . . ?
C29 C30 H30 119.4 . . ?
C35 C34 P1 115.10(14) . . ?
C39 C34 P1 125.82(14) . . ?
C39 C34 C35 119.07(17) . . ?
C58 C53 P2 121.71(15) . . ?
C58 C53 C54 119.48(18) . . ?
C54 C53 P2 118.80(16) . . ?
C40 C45 H45 120.0 . . ?
C44 C45 C40 119.94(18) . . ?
C44 C45 H45 120.0 . . ?
C34 C35 H35 119.8 . . ?
C36 C35 C34 120.43(18) . . ?
C36 C35 H35 119.8 . . ?
C9 C14 H14 119.4 . . ?
C13 C14 C9 121.1(2) . . ?
C13 C14 H14 119.4 . . ?
C25 C24 C23 120.25(18) . . ?
C25 C24 H24 119.9 . . ?
C23 C24 H24 119.9 . . ?
C9 C10 H10 119.9 . . ?
C9 C10 C11 120.3(2) . . ?
C11 C10 H10 119.9 . . ?
C45 C44 H44 119.9 . . ?
C45 C44 C43 120.2(2) . . ?
C43 C44 H44 119.9 . . ?
C47 C48 H48 120.0 . . ?
C47 C48 C49 120.08(19) . . ?
C49 C48 H48 120.0 . . ?
C18 C19 C20 120.40(18) . . ?
C18 C19 H19 119.8 . . ?
C20 C19 H19 119.8 . . ?
C35 C36 H36 120.0 . . ?
C37 C36 C35 120.03(18) . . ?
C37 C36 H36 120.0 . . ?
C40 C41 H41 120.0 . . ?
C42 C41 C40 119.98(19) . . ?
C42 C41 H41 120.0 . . ?
C47 C52 H52 119.9 . . ?
C47 C52 C51 120.2(2) . . ?
C51 C52 H52 119.9 . . ?
C53 C58 H58 120.0 . . ?
C57 C58 C53 120.1(2) . . ?
C57 C58 H58 120.0 . . ?
C49 C50 H50 120.1 . . ?
C49 C50 C51 119.8(2) . . ?
C51 C50 H50 120.1 . . ?
C34 C39 H39 120.0 . . ?
C34 C39 C38 119.93(18) . . ?
C38 C39 H39 120.0 . . ?
C14 C13 H13 120.0 . . ?
C12 C13 C14 119.9(2) . . ?
C12 C13 H13 120.0 . . ?
C44 C43 H43 120.0 . . ?
C42 C43 C44 120.03(19) . . ?
C42 C43 H43 120.0 . . ?
C4 C7 H7A 109.5 . . ?
C4 C7 H7B 109.5 . . ?
C4 C7 H7C 109.5 . . ?
H7A C7 H7B 109.5 . . ?
H7A C7 H7C 109.5 . . ?
H7B C7 H7C 109.5 . . ?
C48 C49 H49 119.8 . . ?
C50 C49 C48 120.4(2) . . ?
C50 C49 H49 119.8 . . ?
C41 C42 H42 119.8 . . ?
C43 C42 C41 120.44(19) . . ?
C43 C42 H42 119.8 . . ?
C10 C11 H11 119.7 . . ?
C12 C11 C10 120.6(2) . . ?
C12 C11 H11 119.7 . . ?
C53 C54 H54 119.9 . . ?
C53 C54 C55 120.2(2) . . ?
C55 C54 H54 119.9 . . ?
C39 C38 H38 119.7 . . ?
C37 C38 C39 120.7(2) . . ?
C37 C38 H38 119.7 . . ?
C36 C37 H37 120.1 . . ?
C38 C37 C36 119.89(19) . . ?
C38 C37 H37 120.1 . . ?
C13 C12 H12 120.2 . . ?
C11 C12 C13 119.6(2) . . ?
C11 C12 H12 120.2 . . ?
C52 C51 H51 119.8 . . ?
C50 C51 C52 120.4(2) . . ?
C50 C51 H51 119.8 . . ?
C58 C57 H57 120.0 . . ?
C56 C57 C58 119.9(2) . . ?
C56 C57 H57 120.0 . . ?
C57 C56 H56 119.8 . . ?
C55 C56 C57 120.4(2) . . ?
C55 C56 H56 119.8 . . ?
C54 C55 H55 120.0 . . ?
C56 C55 C54 119.9(2) . . ?
C56 C55 H55 120.0 . . ?
Cl2 C59 Cl3 110.94(15) . . ?
Cl2 C59 H59A 109.5 . . ?
Cl2 C59 H59B 109.5 . . ?
Cl3 C59 H59A 109.5 . . ?
Cl3 C59 H59B 109.5 . . ?
H59A C59 H59B 108.0 . . ?
C1C O5 C1D 121(3) . . ?
H1BA C1B H1BB 109.5 . . ?
H1BA C1B H1BC 109.5 . . ?
H1BB C1B H1BC 109.5 . . ?
C1C C1B H1BA 109.5 . . ?
C1C C1B H1BB 109.5 . . ?
C1C C1B H1BC 109.5 . . ?
O5 C1C C1B 105.8(19) . . ?
O5 C1C H1CA 110.6 . . ?
O5 C1C H1CB 110.6 . . ?
C1B C1C H1CA 110.6 . . ?
C1B C1C H1CB 110.6 . . ?
H1CA C1C H1CB 108.7 . . ?
O5 C1D H1DA 111.1 . . ?
O5 C1D H1DB 111.1 . . ?
O5 C1D C1E 103.3(18) . . ?
H1DA C1D H1DB 109.1 . . ?
C1E C1D H1DA 111.1 . . ?
C1E C1D H1DB 111.1 . . ?
C1D C1E H1EA 109.5 . . ?
C1D C1E H1EB 109.5 . . ?
C1D C1E H1EC 109.5 . . ?
H1EA C1E H1EB 109.5 . . ?
H1EA C1E H1EC 109.5 . . ?
H1EB C1E H1EC 109.5 . . ?
C1G O2 C1F 126.3(8) . . ?
H1AA C1A H1AB 109.5 . . ?
H1AA C1A H1AC 109.5 . . ?
H1AB C1A H1AC 109.5 . . ?
C1F C1A H1AA 109.5 . . ?
C1F C1A H1AB 109.5 . . ?
C1F C1A H1AC 109.5 . . ?
O2 C1F C1A 110.6(8) . . ?
O2 C1F H1FA 109.5 . . ?
O2 C1F H1FB 109.5 . . ?
C1A C1F H1FA 109.5 . . ?
C1A C1F H1FB 109.5 . . ?
H1FA C1F H1FB 108.1 . . ?
O2 C1G H1GA 107.1 . . ?
O2 C1G H1GB 107.1 . . ?
O2 C1G C1H 120.7(9) . . ?
H1GA C1G H1GB 106.8 . . ?
C1H C1G H1GA 107.1 . . ?
C1H C1G H1GB 107.1 . . ?
C1G C1H H1HA 109.5 . . ?
C1G C1H H1HB 109.5 . . ?
C1G C1H H1HC 109.5 . . ?
H1HA C1H H1HB 109.5 . . ?
H1HA C1H H1HC 109.5 . . ?
H1HB C1H H1HC 109.5 . . ?
C1J O3 C1K 112.44(18) . . ?
H1IA C1I H1IB 109.5 . . ?
H1IA C1I H1IC 109.5 . . ?
H1IB C1I H1IC 109.5 . . ?
C1J C1I H1IA 109.5 . . ?
C1J C1I H1IB 109.5 . . ?
C1J C1I H1IC 109.5 . . ?
O3 C1J C1I 108.7(2) . . ?
O3 C1J H1JA 110.0 . . ?
O3 C1J H1JB 110.0 . . ?
C1I C1J H1JA 110.0 . . ?
C1I C1J H1JB 110.0 . . ?
H1JA C1J H1JB 108.3 . . ?
O3 C1K H1KA 109.9 . . ?
O3 C1K H1KB 109.9 . . ?
O3 C1K C1L 108.72(18) . . ?
H1KA C1K H1KB 108.3 . . ?
C1L C1K H1KA 109.9 . . ?
C1L C1K H1KB 109.9 . . ?
C1K C1L H1LA 109.5 . . ?
C1K C1L H1LB 109.5 . . ?
C1K C1L H1LC 109.5 . . ?
H1LA C1L H1LB 109.5 . . ?
H1LA C1L H1LC 109.5 . . ?
H1LB C1L H1LC 109.5 . . ?

loop_
_geom_bond_atom_site_label_1
_geom_bond_atom_site_label_2
_geom_bond_distance
_geom_bond_site_symmetry_2
_geom_bond_publ_flag
Ru1 Cl1 2.4468(4) . y
Ru1 N1 2.1396(13) . y
Ru1 C28 2.0961(16) . y
Ru1 C32 2.1891(16) . y
Ru1 C33 2.1449(16) . y
Ru1 C31 2.2109(16) . y
Ru1 C29 2.2226(16) . y
Ru1 C46 2.1659(15) . y
Ru1 C30 2.2335(16) . y
P1 N1 1.6138(14) . ?
P1 C46 1.7836(16) . ?
P1 C40 1.8149(17) . ?
P1 C34 1.8139(18) . ?
P2 O1 1.4905(14) . ?
P2 C47 1.8136(18) . ?
P2 C46 1.7825(17) . ?
P2 C53 1.8152(18) . ?
Cl2 C59 1.760(3) . ?
Cl3 C59 1.769(3) . ?
N1 C1 1.422(2) . ?
C22 C27 1.391(2) . ?
C22 C21 1.519(2) . ?
C22 C23 1.394(2) . ?
C28 C33 1.423(2) . ?
C28 C29 1.439(2) . ?
C28 C21 1.520(2) . ?
C27 H27 0.9500 . ?
C27 C26 1.389(3) . ?
C32 H32 0.9500 . ?
C32 C33 1.427(2) . ?
C32 C31 1.410(2) . ?
C3 H3 0.9500 . ?
C3 C2 1.403(2) . ?
C3 C4 1.385(3) . ?
C33 H33 0.9500 . ?
C15 C16 1.392(2) . ?
C15 C8 1.532(2) . ?
C15 C20 1.398(2) . ?
C6 C1 1.423(2) . ?
C6 C5 1.392(2) . ?
C6 C21 1.528(2) . ?
C16 H16 0.9500 . ?
C16 C17 1.393(3) . ?
C1 C2 1.411(2) . ?
C17 H17 0.9500 . ?
C17 C18 1.389(3) . ?
C47 C48 1.390(3) . ?
C47 C52 1.388(3) . ?
C31 H31 0.9500 . ?
C31 C30 1.429(2) . ?
C2 C8 1.522(2) . ?
C29 H29 0.9500 . ?
C29 C30 1.399(2) . ?
C9 C8 1.530(2) . ?
C9 C14 1.395(3) . ?
C9 C10 1.393(3) . ?
C8 H8 1.0000 . ?
C5 H5 0.9500 . ?
C5 C4 1.397(3) . ?
C21 H21 1.0000 . ?
C25 H25 0.9500 . ?
C25 C26 1.383(3) . ?
C25 C24 1.386(3) . ?
C26 H26 0.9500 . ?
C46 H46 1.0000 . ?
C18 H18 0.9500 . ?
C18 C19 1.385(3) . ?
C4 C7 1.513(3) . ?
C40 C45 1.403(3) . ?
C40 C41 1.397(2) . ?
C23 H23 0.9500 . ?
C23 C24 1.388(3) . ?
C20 H20 0.9500 . ?
C20 C19 1.389(3) . ?
C30 H30 0.9500 . ?
C34 C35 1.402(2) . ?
C34 C39 1.387(3) . ?
C53 C58 1.393(3) . ?
C53 C54 1.394(3) . ?
C45 H45 0.9500 . ?
C45 C44 1.390(3) . ?
C35 H35 0.9500 . ?
C35 C36 1.389(3) . ?
C14 H14 0.9500 . ?
C14 C13 1.392(3) . ?
C24 H24 0.9500 . ?
C10 H10 0.9500 . ?
C10 C11 1.399(3) . ?
C44 H44 0.9500 . ?
C44 C43 1.391(3) . ?
C48 H48 0.9500 . ?
C48 C49 1.396(3) . ?
C19 H19 0.9500 . ?
C36 H36 0.9500 . ?
C36 C37 1.381(3) . ?
C41 H41 0.9500 . ?
C41 C42 1.392(3) . ?
C52 H52 0.9500 . ?
C52 C51 1.392(3) . ?
C58 H58 0.9500 . ?
C58 C57 1.392(3) . ?
C50 H50 0.9500 . ?
C50 C49 1.374(3) . ?
C50 C51 1.376(4) . ?
C39 H39 0.9500 . ?
C39 C38 1.394(3) . ?
C13 H13 0.9500 . ?
C13 C12 1.386(4) . ?
C43 H43 0.9500 . ?
C43 C42 1.381(3) . ?
C7 H7A 0.9800 . ?
C7 H7B 0.9800 . ?
C7 H7C 0.9800 . ?
C49 H49 0.9500 . ?
C42 H42 0.9500 . ?
C11 H11 0.9500 . ?
C11 C12 1.379(4) . ?
C54 H54 0.9500 . ?
C54 C55 1.394(3) . ?
C38 H38 0.9500 . ?
C38 C37 1.380(3) . ?
C37 H37 0.9500 . ?
C12 H12 0.9500 . ?
C51 H51 0.9500 . ?
C57 H57 0.9500 . ?
C57 C56 1.388(4) . ?
C56 H56 0.9500 . ?
C56 C55 1.378(4) . ?
C55 H55 0.9500 . ?
C59 H59A 0.9900 . ?
C59 H59B 0.9900 . ?
O5 C1C 1.406(16) . ?
O5 C1D 1.435(16) . ?
C1B H1BA 0.9800 . ?
C1B H1BB 0.9800 . ?
C1B H1BC 0.9800 . ?
C1B C1C 1.493(16) . ?
C1C H1CA 0.9900 . ?
C1C H1CB 0.9900 . ?
C1D H1DA 0.9900 . ?
C1D H1DB 0.9900 . ?
C1D C1E 1.500(16) . ?
C1E H1EA 0.9800 . ?
C1E H1EB 0.9800 . ?
C1E H1EC 0.9800 . ?
O2 C1F 1.315(8) . ?
O2 C1G 1.270(8) . ?
C1A H1AA 0.9800 . ?
C1A H1AB 0.9800 . ?
C1A H1AC 0.9800 . ?
C1A C1F 1.457(9) . ?
C1F H1FA 0.9900 . ?
C1F H1FB 0.9900 . ?
C1G H1GA 0.9900 . ?
C1G H1GB 0.9900 . ?
C1G C1H 1.439(9) . ?
C1H H1HA 0.9800 . ?
C1H H1HB 0.9800 . ?
C1H H1HC 0.9800 . ?
O3 C1J 1.419(3) . ?
O3 C1K 1.429(3) . ?
C1I H1IA 0.9800 . ?
C1I H1IB 0.9800 . ?
C1I H1IC 0.9800 . ?
C1I C1J 1.501(4) . ?
C1J H1JA 0.9900 . ?
C1J H1JB 0.9900 . ?
C1K H1KA 0.9900 . ?
C1K H1KB 0.9900 . ?
C1K C1L 1.499(3) . ?
C1L H1LA 0.9800 . ?
C1L H1LB 0.9800 . ?
C1L H1LC 0.9800 . ?

loop_
_geom_torsion_atom_site_label_1
_geom_torsion_atom_site_label_2
_geom_torsion_atom_site_label_3
_geom_torsion_atom_site_label_4
_geom_torsion
_geom_torsion_site_symmetry_1
_geom_torsion_site_symmetry_2
_geom_torsion_site_symmetry_3
_geom_torsion_site_symmetry_4
_geom_torsion_publ_flag
Ru1 N1 C1 C6 -45.10(19) . . . . ?
Ru1 N1 C1 C2 128.98(13) . . . . ?
Ru1 C28 C33 C32 53.44(14) . . . . ?
Ru1 C28 C29 C30 -50.46(14) . . . . ?
Ru1 C28 C21 C22 175.25(11) . . . . ?
Ru1 C28 C21 C6 -54.47(16) . . . . ?
Ru1 C32 C33 C28 -51.63(13) . . . . ?
Ru1 C32 C31 C30 54.97(14) . . . . ?
Ru1 C31 C30 C29 52.17(14) . . . . ?
Ru1 C29 C30 C31 -51.78(14) . . . . ?
P1 N1 C1 C6 95.14(18) . . . . ?
P1 N1 C1 C2 -90.8(2) . . . . ?
P1 C40 C45 C44 169.89(16) . . . . ?
P1 C40 C41 C42 -170.57(16) . . . . ?
P1 C34 C35 C36 -178.89(16) . . . . ?
P1 C34 C39 C38 179.53(18) . . . . ?
P2 C47 C48 C49 -178.34(18) . . . . ?
P2 C47 C52 C51 178.2(2) . . . . ?
P2 C53 C58 C57 -178.01(17) . . . . ?
P2 C53 C54 C55 177.91(16) . . . . ?
O1 P2 C47 C48 -150.55(17) . . . . ?
O1 P2 C47 C52 29.40(18) . . . . ?
O1 P2 C46 Ru1 56.31(12) . . . . ?
O1 P2 C46 P1 -61.65(13) . . . . ?
O1 P2 C53 C58 169.44(16) . . . . ?
O1 P2 C53 C54 -9.55(17) . . . . ?
N1 P1 C46 Ru1 14.53(7) . . . . ?
N1 P1 C46 P2 144.96(11) . . . . ?
N1 P1 C40 C45 58.29(17) . . . . ?
N1 P1 C40 C41 -130.23(15) . . . . ?
N1 P1 C34 C35 53.42(15) . . . . ?
N1 P1 C34 C39 -125.50(17) . . . . ?
N1 C1 C2 C3 -172.66(15) . . . . ?
N1 C1 C2 C8 6.3(2) . . . . ?
C22 C27 C26 C25 -0.2(3) . . . . ?
C22 C23 C24 C25 -0.2(3) . . . . ?
C28 C29 C30 Ru1 47.68(13) . . . . ?
C28 C29 C30 C31 -4.1(2) . . . . ?
C27 C22 C21 C28 -130.35(17) . . . . ?
C27 C22 C21 C6 101.41(19) . . . . ?
C27 C22 C23 C24 1.7(3) . . . . ?
C32 C31 C30 Ru1 -54.20(14) . . . . ?
C32 C31 C30 C29 -2.0(2) . . . . ?
C3 C2 C8 C15 45.3(2) . . . . ?
C3 C2 C8 C9 -81.39(19) . . . . ?
C33 C28 C29 Ru1 59.26(13) . . . . ?
C33 C28 C29 C30 8.8(2) . . . . ?
C33 C28 C21 C22 90.43(17) . . . . ?
C33 C28 C21 C6 -139.29(15) . . . . ?
C33 C32 C31 Ru1 -51.50(14) . . . . ?
C33 C32 C31 C30 3.5(2) . . . . ?
C15 C16 C17 C18 0.2(3) . . . . ?
C15 C20 C19 C18 1.2(3) . . . . ?
C6 C1 C2 C3 1.5(2) . . . . ?
C6 C1 C2 C8 -179.63(14) . . . . ?
C6 C5 C4 C3 1.2(3) . . . . ?
C6 C5 C4 C7 -178.48(18) . . . . ?
C16 C15 C8 C2 85.71(19) . . . . ?
C16 C15 C8 C9 -146.57(17) . . . . ?
C16 C15 C20 C19 -2.4(3) . . . . ?
C16 C17 C18 C19 -1.5(3) . . . . ?
C1 C6 C5 C4 0.8(3) . . . . ?
C1 C6 C21 C22 -171.58(14) . . . . ?
C1 C6 C21 C28 61.24(19) . . . . ?
C1 C2 C8 C15 -133.59(15) . . . . ?
C1 C2 C8 C9 99.70(18) . . . . ?
C17 C18 C19 C20 0.8(3) . . . . ?
C47 P2 C46 Ru1 -67.97(11) . . . . ?
C47 P2 C46 P1 174.06(11) . . . . ?
C47 P2 C53 C58 -70.70(18) . . . . ?
C47 P2 C53 C54 110.32(16) . . . . ?
C47 C48 C49 C50 -0.1(4) . . . . ?
C47 C52 C51 C50 0.3(4) . . . . ?
C31 C32 C33 Ru1 52.88(14) . . . . ?
C31 C32 C33 C28 1.2(2) . . . . ?
C2 C3 C4 C5 -1.9(3) . . . . ?
C2 C3 C4 C7 177.73(18) . . . . ?
C29 C28 C33 Ru1 -60.83(13) . . . . ?
C29 C28 C33 C32 -7.4(2) . . . . ?
C29 C28 C21 C22 -94.05(18) . . . . ?
C29 C28 C21 C6 36.2(2) . . . . ?
C9 C14 C13 C12 -0.2(3) . . . . ?
C9 C10 C11 C12 -0.7(3) . . . . ?
C8 C15 C16 C17 -174.96(17) . . . . ?
C8 C15 C20 C19 174.16(18) . . . . ?
C8 C9 C14 C13 -178.99(18) . . . . ?
C8 C9 C10 C11 179.38(18) . . . . ?
C5 C6 C1 N1 172.08(15) . . . . ?
C5 C6 C1 C2 -2.2(2) . . . . ?
C5 C6 C21 C22 7.5(2) . . . . ?
C5 C6 C21 C28 -119.71(16) . . . . ?
C21 C22 C27 C26 175.75(17) . . . . ?
C21 C22 C23 C24 -175.43(18) . . . . ?
C21 C28 C33 Ru1 114.80(14) . . . . ?
C21 C28 C33 C32 168.24(14) . . . . ?
C21 C28 C29 Ru1 -116.21(15) . . . . ?
C21 C28 C29 C30 -166.67(15) . . . . ?
C21 C6 C1 N1 -8.9(2) . . . . ?
C21 C6 C1 C2 176.90(14) . . . . ?
C21 C6 C5 C4 -178.21(16) . . . . ?
C26 C25 C24 C23 -1.5(3) . . . . ?
C46 P1 N1 Ru1 -14.83(8) . . . . ?
C46 P1 N1 C1 -161.45(16) . . . . ?
C46 P1 C40 C45 -48.85(16) . . . . ?
C46 P1 C40 C41 122.63(16) . . . . ?
C46 P1 C34 C35 165.07(13) . . . . ?
C46 P1 C34 C39 -13.9(2) . . . . ?
C46 P2 C47 C48 -22.30(19) . . . . ?
C46 P2 C47 C52 157.65(16) . . . . ?
C46 P2 C53 C58 40.58(18) . . . . ?
C46 P2 C53 C54 -138.41(15) . . . . ?
C4 C3 C2 C1 0.6(3) . . . . ?
C4 C3 C2 C8 -178.33(16) . . . . ?
C40 P1 N1 Ru1 -128.22(8) . . . . ?
C40 P1 N1 C1 85.15(17) . . . . ?
C40 P1 C46 Ru1 135.89(7) . . . . ?
C40 P1 C46 P2 -93.68(12) . . . . ?
C40 P1 C34 C35 -74.59(15) . . . . ?
C40 P1 C34 C39 106.48(18) . . . . ?
C40 C45 C44 C43 1.4(3) . . . . ?
C40 C41 C42 C43 0.8(3) . . . . ?
C23 C22 C27 C26 -1.4(3) . . . . ?
C23 C22 C21 C28 46.7(2) . . . . ?
C23 C22 C21 C6 -81.5(2) . . . . ?
C20 C15 C16 C17 1.7(3) . . . . ?
C20 C15 C8 C2 -90.8(2) . . . . ?
C20 C15 C8 C9 36.9(2) . . . . ?
C34 P1 N1 Ru1 110.95(7) . . . . ?
C34 P1 N1 C1 -35.68(18) . . . . ?
C34 P1 C46 Ru1 -105.17(8) . . . . ?
C34 P1 C46 P2 25.26(15) . . . . ?
C34 P1 C40 C45 -177.20(14) . . . . ?
C34 P1 C40 C41 -5.72(18) . . . . ?
C34 C35 C36 C37 -0.6(3) . . . . ?
C34 C39 C38 C37 -0.9(4) . . . . ?
C53 P2 C47 C48 89.94(18) . . . . ?
C53 P2 C47 C52 -90.11(17) . . . . ?
C53 P2 C46 Ru1 -179.00(9) . . . . ?
C53 P2 C46 P1 63.04(13) . . . . ?
C53 C58 C57 C56 -0.5(3) . . . . ?
C53 C54 C55 C56 0.7(3) . . . . ?
C45 C40 C41 C42 0.8(3) . . . . ?
C45 C44 C43 C42 0.2(4) . . . . ?
C35 C34 C39 C38 0.6(3) . . . . ?
C35 C36 C37 C38 0.3(4) . . . . ?
C14 C9 C8 C15 63.0(2) . . . . ?
C14 C9 C8 C2 -170.87(16) . . . . ?
C14 C9 C10 C11 0.2(3) . . . . ?
C14 C13 C12 C11 -0.4(4) . . . . ?
C24 C25 C26 C27 1.7(3) . . . . ?
C10 C9 C8 C15 -116.21(19) . . . . ?
C10 C9 C8 C2 9.9(2) . . . . ?
C10 C9 C14 C13 0.2(3) . . . . ?
C10 C11 C12 C13 0.8(3) . . . . ?
C44 C43 C42 C41 -1.3(4) . . . . ?
C48 C47 C52 C51 -1.8(4) . . . . ?
C41 C40 C45 C44 -1.9(3) . . . . ?
C52 C47 C48 C49 1.7(3) . . . . ?
C58 C53 C54 C55 -1.1(3) . . . . ?
C58 C57 C56 C55 0.1(4) . . . . ?
C39 C34 C35 C36 0.1(3) . . . . ?
C39 C38 C37 C36 0.4(4) . . . . ?
C49 C50 C51 C52 1.4(4) . . . . ?
C54 C53 C58 C57 1.0(3) . . . . ?
C51 C50 C49 C48 -1.5(4) . . . . ?
C57 C56 C55 C54 -0.2(3) . . . . ?
C1C O5 C1D C1E 174(3) . . . . ?
C1D O5 C1C C1B 84(5) . . . . ?
C1F O2 C1G C1H 173.6(9) . . . . ?
C1G O2 C1F C1A -117.3(11) . . . . ?
C1J O3 C1K C1L -179.3(2) . . . . ?
C1K O3 C1J C1I -179.6(2) . . . . ?
